data_2021816
loop_
_publ_author_name
'Wo\/loszyn, \/Lukasz'
'Ilczyszyn, Maria M.'
'Kinzhybalo, Vasyl'

_publ_section_title
;
 The dehydration process in the <small>DL</small>-phenylglycinium
 trifluoromethanesulfonate monohydrate crystal revealed by XRD,
 vibrational and DSC studies
;
_journal_coeditor_code JX3047
_journal_issue 12
_journal_name_full 'Acta Crystallographica Section C'
_journal_page_first
;
;
_journal_paper_doi 10.1107/S2053229619014402
_journal_volume 75
_journal_year 2019
_chemical_formula_iupac 'C8 H10 N O2 +, C F3 O3 S -, H2 O'
_chemical_formula_moiety 'C8 H10 N O2 +, C F3 O3 S -, H2 O'
_chemical_formula_sum 'C9 H12 F3 N O6 S'
_chemical_formula_weight 319.26
_chemical_name_systematic
;
<i>DL</i>-Phenylglycinium trifluoromethanesulfonate monohydrate
;
_space_group_crystal_system monoclinic
_space_group_IT_number 15
_space_group_name_Hall '-C 2yc'
_space_group_name_H-M_alt 'C 1 2/c 1'
_atom_sites_solution_hydrogens mixed
_atom_sites_solution_primary dual
_audit_creation_method
;
Olex2 1.2
(compiled 2018.05.29 svn.r3508 for OlexSys, GUI svn.r5506)
;
_cell_angle_alpha 90
_cell_angle_beta 92.57(3)
_cell_angle_gamma 90
_cell_formula_units_Z 8
_cell_length_a 18.804(5)
_cell_length_b 5.792(2)
_cell_length_c 24.523(6)
_cell_measurement_reflns_used 3549
_cell_measurement_temperature 100.00(11)
_cell_measurement_theta_max 28.9930
_cell_measurement_theta_min 3.6610
_cell_volume 2668.2(13)
_computing_cell_refinement
;
CrysAlis PRO (Rigaku OD, 2018)
;
_computing_data_collection
;
CrysAlis PRO (Rigaku OD, 2018)
;
_computing_data_reduction
;
CrysAlis PRO (Rigaku OD, 2018)
;
_computing_molecular_graphics
;
OLEX2 (Dolomanov <i>et al.</i>,  2009)
;
_computing_publication_material
;
OLEX2 (Dolomanov <i>et al.</i>,  2009)
;
_computing_structure_refinement
;
SHELXL2018 (Sheldrick, 2015b)
;
_computing_structure_solution
;
SHELXT (Sheldrick, 2015a)
;
_diffrn_ambient_temperature 100.00(11)
_diffrn_detector 'CCD plate'
_diffrn_detector_area_resol_mean 10.6249
_diffrn_measured_fraction_theta_full 0.962
_diffrn_measured_fraction_theta_max 0.839
_diffrn_measurement_device 'four-circle diffractometer'
_diffrn_measurement_device_type 'Rigaku Xcalibur Atlas'
_diffrn_measurement_method '\w scans'
_diffrn_radiation_monochromator graphite
_diffrn_radiation_probe x-ray
_diffrn_radiation_type MoK\a
_diffrn_radiation_wavelength 0.71073
_diffrn_reflns_av_R_equivalents 0.0720
_diffrn_reflns_av_unetI/netI 0.0603
_diffrn_reflns_limit_h_max 24
_diffrn_reflns_limit_h_min -24
_diffrn_reflns_limit_k_max 7
_diffrn_reflns_limit_k_min -5
_diffrn_reflns_limit_l_max 28
_diffrn_reflns_limit_l_min -32
_diffrn_reflns_number 8083
_diffrn_reflns_theta_full 25.242
_diffrn_reflns_theta_max 29.416
_diffrn_reflns_theta_min 3.681
_diffrn_source 'fine-focus sealed X-ray tube'
_exptl_absorpt_coefficient_mu 0.303
_exptl_absorpt_correction_T_max 0.974
_exptl_absorpt_correction_T_min 0.891
_exptl_absorpt_correction_type analytical
_exptl_absorpt_process_details
;
(CrysAlis PRO; Rigaku OD, 2018)
;
_exptl_crystal_colour colourless
_exptl_crystal_density_diffrn 1.589
_exptl_crystal_description plate
_exptl_crystal_F_000 1312
_exptl_crystal_size_max 0.421
_exptl_crystal_size_mid 0.372
_exptl_crystal_size_min 0.08
_refine_diff_density_max 0.516
_refine_diff_density_min -0.535
_refine_ls_extinction_method none
_refine_ls_goodness_of_fit_ref 1.039
_refine_ls_hydrogen_treatment mixed
_refine_ls_matrix_type full
_refine_ls_number_parameters 191
_refine_ls_number_reflns 3085
_refine_ls_number_restraints 0
_refine_ls_restrained_S_all 1.039
_refine_ls_R_factor_all 0.0739
_refine_ls_R_factor_gt 0.0560
_refine_ls_shift/su_max 0.000
_refine_ls_shift/su_mean 0.000
_refine_ls_structure_factor_coef Fsqd
_refine_ls_weighting_details 'w=1/[\s^2^(Fo^2^)+(0.0884P)^2^+2.4562P] where P=(Fo^2^+2Fc^2^)/3'
_refine_ls_weighting_scheme calc
_refine_ls_wR_factor_gt 0.1442
_refine_ls_wR_factor_ref 0.1526
_reflns_number_gt 2316
_reflns_number_total 3085
_reflns_threshold_expression 'I > 2\s(I)'
_cod_data_source_file jx3047sup1.cif
_cod_data_source_block ptfh_abs_twin1_hklf4
_cod_original_sg_symbol_H-M 'C 2/c'
_cod_database_code 2021816
_shelx_space_group_comment
;
The symmetry employed for this shelxl refinement is uniquely defined
by the following loop, which should always be used as a source of
symmetry information in preference to the above space-group names.
They are only intended as comments.
;

loop_
_space_group_symop_operation_xyz
'x, y, z'
'-x, y, -z+1/2'
'x+1/2, y+1/2, z'
'-x+1/2, y+1/2, -z+1/2'
'-x, -y, -z'
'x, -y, z-1/2'
'-x+1/2, -y+1/2, -z'
'x+1/2, -y+1/2, z-1/2'

loop_
_atom_site_type_symbol
_atom_site_label
_atom_site_fract_x
_atom_site_fract_y
_atom_site_fract_z
_atom_site_U_iso_or_equiv
_atom_site_adp_type
_atom_site_calc_flag
_atom_site_occupancy
S S1A 0.49397(3) 0.20005(11) 0.41586(2) 0.01486(18) Uani d 1
O O1A 0.55588(10) 0.0539(3) 0.42069(7) 0.0241(4) Uani d 1
O O2A 0.43939(10) 0.1506(3) 0.45376(7) 0.0230(4) Uani d 1
O O3A 0.50941(9) 0.4451(3) 0.41086(7) 0.0186(4) Uani d 1
C C1A 0.45288(15) 0.1260(5) 0.34933(11) 0.0248(6) Uani d 1
F F1A 0.43419(10) -0.0963(3) 0.34787(6) 0.0343(5) Uani d 1
F F2A 0.39490(11) 0.2523(4) 0.33923(8) 0.0467(6) Uani d 1
F F3A 0.49720(11) 0.1635(4) 0.30971(7) 0.0443(6) Uani d 1
O O1B 0.28684(9) 0.8192(3) 0.41034(7) 0.0192(4) Uani d 1
H H1B 0.325796 0.782411 0.426084 0.029 Uiso calc 1
O O2B 0.26903(9) 1.0031(3) 0.48952(7) 0.0170(4) Uani d 1
C C1B 0.24969(13) 0.9442(4) 0.44343(9) 0.0137(5) Uani d 1
C C2B 0.17706(12) 1.0075(4) 0.41768(9) 0.0145(5) Uani d 1
H H2B 0.149778 0.862043 0.410004 0.017 Uiso calc 1
N N1B 0.13842(11) 1.1464(4) 0.45883(8) 0.0148(4) Uani d 1
H H1BC 0.121974 1.050526 0.484829 0.018 Uiso calc 1
H H1BB 0.101125 1.221370 0.441821 0.018 Uiso calc 1
H H1BA 0.168759 1.251415 0.474764 0.018 Uiso calc 1
C C3B 0.18124(14) 1.1420(5) 0.36488(10) 0.0163(5) Uani d 1
C C4B 0.22151(15) 1.3414(5) 0.36345(10) 0.0216(6) Uani d 1
H H4B 0.248452 1.389678 0.395110 0.026 Uiso calc 1
C C5B 0.22272(16) 1.4717(5) 0.31577(11) 0.0254(6) Uani d 1
H H5B 0.250175 1.609230 0.315000 0.030 Uiso calc 1
C C6B 0.18404(16) 1.4008(5) 0.26972(11) 0.0275(6) Uani d 1
H H6B 0.185179 1.489075 0.237117 0.033 Uiso calc 1
C C7B 0.14350(16) 1.2013(6) 0.27080(11) 0.0286(7) Uani d 1
H H7B 0.116787 1.153213 0.239005 0.034 Uiso calc 1
C C8B 0.14190(15) 1.0707(5) 0.31863(10) 0.0237(6) Uani d 1
H H8B 0.114061 0.934021 0.319512 0.028 Uiso calc 1
O O1W 0.40477(10) 0.6858(4) 0.46303(7) 0.0176(4) Uani d 1
H H1W 0.420(2) 0.813(8) 0.4692(15) 0.045(12) Uiso d 1
H H2W 0.437(3) 0.599(8) 0.4450(17) 0.069(14) Uiso d 1

loop_
_atom_site_aniso_label
_atom_site_aniso_U_11
_atom_site_aniso_U_22
_atom_site_aniso_U_33
_atom_site_aniso_U_12
_atom_site_aniso_U_13
_atom_site_aniso_U_23
S1A 0.0104(3) 0.0164(3) 0.0177(3) 0.0006(2) -0.0001(2) -0.0003(2)
O1A 0.0169(10) 0.0214(10) 0.0334(10) 0.0068(8) -0.0046(8) -0.0016(8)
O2A 0.0228(11) 0.0204(10) 0.0263(10) -0.0049(8) 0.0088(8) -0.0023(7)
O3A 0.0130(9) 0.0178(10) 0.0251(9) -0.0031(7) 0.0011(7) 0.0012(7)
C1A 0.0200(14) 0.0309(16) 0.0232(13) -0.0044(12) -0.0030(10) 0.0027(11)
F1A 0.0406(11) 0.0309(10) 0.0310(9) -0.0151(8) -0.0031(7) -0.0077(7)
F2A 0.0337(11) 0.0524(14) 0.0515(11) 0.0037(9) -0.0268(9) 0.0046(9)
F3A 0.0516(14) 0.0612(15) 0.0208(9) -0.0245(11) 0.0077(8) -0.0041(8)
O1B 0.0086(9) 0.0249(11) 0.0241(9) 0.0053(7) -0.0003(7) -0.0022(7)
O2B 0.0127(9) 0.0162(10) 0.0218(9) 0.0006(7) -0.0022(6) -0.0007(7)
C1B 0.0086(11) 0.0110(12) 0.0217(12) -0.0011(9) 0.0022(8) 0.0010(9)
C2B 0.0094(12) 0.0157(13) 0.0182(12) 0.0002(9) -0.0007(8) -0.0017(9)
N1B 0.0078(10) 0.0173(11) 0.0193(10) -0.0001(8) 0.0002(7) -0.0011(8)
C3B 0.0104(11) 0.0188(13) 0.0199(12) 0.0025(10) 0.0017(9) -0.0008(9)
C4B 0.0191(14) 0.0247(15) 0.0211(12) -0.0013(11) 0.0001(10) 0.0007(10)
C5B 0.0283(16) 0.0220(15) 0.0260(14) 0.0000(12) 0.0032(11) 0.0023(11)
C6B 0.0278(16) 0.0315(17) 0.0234(14) 0.0088(13) 0.0029(11) 0.0078(11)
C7B 0.0255(15) 0.0392(18) 0.0205(13) 0.0005(13) -0.0041(11) 0.0001(12)
C8B 0.0177(14) 0.0301(17) 0.0231(13) -0.0038(12) -0.0019(10) -0.0005(11)
O1W 0.0110(9) 0.0171(10) 0.0250(9) 0.0027(8) 0.0023(7) -0.0005(7)

loop_
_atom_type_symbol
_atom_type_description
_atom_type_scat_dispersion_real
_atom_type_scat_dispersion_imag
_atom_type_scat_source
C C 0.0033 0.0016 'International Tables Vol C Tables 4.2.6.8 and 6.1.1.4'
H H 0.0000 0.0000 'International Tables Vol C Tables 4.2.6.8 and 6.1.1.4'
F F 0.0171 0.0103 'International Tables Vol C Tables 4.2.6.8 and 6.1.1.4'
N N 0.0061 0.0033 'International Tables Vol C Tables 4.2.6.8 and 6.1.1.4'
O O 0.0106 0.0060 'International Tables Vol C Tables 4.2.6.8 and 6.1.1.4'
S S 0.1246 0.1234 'International Tables Vol C Tables 4.2.6.8 and 6.1.1.4'

loop_
_exptl_crystal_face_index_h
_exptl_crystal_face_index_k
_exptl_crystal_face_index_l
_exptl_crystal_face_perp_dist
0 0 -1 0.0230
0 0 1 0.0575
-1 0 0 0.1974
1 0 0 0.1751
0 1 0 0.2245
0 -1 0 0.1964

loop_
_geom_angle_atom_site_label_1
_geom_angle_atom_site_label_2
_geom_angle_atom_site_label_3
_geom_angle
O1A S1A O2A 115.19(12)
O1A S1A O3A 114.63(11)
O1A S1A C1A 104.11(13)
O2A S1A O3A 113.46(11)
O2A S1A C1A 104.13(12)
O3A S1A C1A 103.42(12)
F1A C1A S1A 110.56(18)
F2A C1A S1A 110.4(2)
F2A C1A F1A 108.3(2)
F3A C1A S1A 111.21(19)
F3A C1A F1A 108.2(2)
F3A C1A F2A 108.1(2)
C1B O1B H1B 109.5
O1B C1B C2B 111.6(2)
O2B C1B O1B 125.6(2)
O2B C1B C2B 122.8(2)
C1B C2B H2B 108.5
N1B C2B C1B 107.57(18)
N1B C2B H2B 108.5
N1B C2B C3B 110.1(2)
C3B C2B C1B 113.4(2)
C3B C2B H2B 108.5
C2B N1B H1BC 109.5
C2B N1B H1BB 109.5
C2B N1B H1BA 109.5
H1BC N1B H1BB 109.5
H1BC N1B H1BA 109.5
H1BB N1B H1BA 109.5
C4B C3B C2B 120.0(2)
C4B C3B C8B 120.0(2)
C8B C3B C2B 119.9(2)
C3B C4B H4B 119.9
C3B C4B C5B 120.2(2)
C5B C4B H4B 119.9
C4B C5B H5B 120.0
C6B C5B C4B 119.9(3)
C6B C5B H5B 120.0
C5B C6B H6B 119.9
C5B C6B C7B 120.2(3)
C7B C6B H6B 119.9
C6B C7B H7B 120.0
C6B C7B C8B 120.0(3)
C8B C7B H7B 120.0
C3B C8B C7B 119.6(3)
C3B C8B H8B 120.2
C7B C8B H8B 120.2
H1W O1W H2W 110(4)

loop_
_geom_bond_atom_site_label_1
_geom_bond_atom_site_label_2
_geom_bond_distance
S1A O1A 1.440(2)
S1A O2A 1.4439(19)
S1A O3A 1.455(2)
S1A C1A 1.825(3)
C1A F1A 1.335(3)
C1A F2A 1.327(4)
C1A F3A 1.326(3)
O1B H1B 0.8400
O1B C1B 1.312(3)
O2B C1B 1.221(3)
C1B C2B 1.523(3)
C2B H2B 1.0000
C2B N1B 1.503(3)
C2B C3B 1.516(3)
N1B H1BC 0.9100
N1B H1BB 0.9100
N1B H1BA 0.9100
C3B C4B 1.382(4)
C3B C8B 1.389(4)
C4B H4B 0.9500
C4B C5B 1.393(4)
C5B H5B 0.9500
C5B C6B 1.378(4)
C6B H6B 0.9500
C6B C7B 1.385(5)
C7B H7B 0.9500
C7B C8B 1.397(4)
C8B H8B 0.9500
O1W H1W 0.80(5)
O1W H2W 0.91(5)

loop_
_geom_hbond_atom_site_label_D
_geom_hbond_atom_site_label_H
_geom_hbond_atom_site_label_A
_geom_hbond_site_symmetry_A
_geom_hbond_distance_DH
_geom_hbond_distance_HA
_geom_hbond_distance_DA
_geom_hbond_angle_DHA
_geom_hbond_publ_flag
O1B H1B O1W . 0.84 1.79 2.632(3) 175.0 yes
C2B H2B O1A 3_455 1.00 2.53 3.481(3) 158.2 yes
N1B H1BC O1W 7_566 0.91 1.95 2.859(3) 172.4 yes
N1B H1BB O1A 3_465 0.91 2.16 2.954(3) 145.4 yes
N1B H1BA O2B 7_576 0.91 2.02 2.925(3) 176.6 yes
O1W H1W O2A 1_565 0.80(5) 2.03(5) 2.781(3) 156(4) yes
O1W H2W O3A . 0.91(5) 1.86(5) 2.771(3) 174(4) yes

loop_
_geom_torsion_atom_site_label_1
_geom_torsion_atom_site_label_2
_geom_torsion_atom_site_label_3
_geom_torsion_atom_site_label_4
_geom_torsion
O1A S1A C1A F1A 61.1(2)
O1A S1A C1A F2A -179.15(19)
O1A S1A C1A F3A -59.1(2)
O2A S1A C1A F1A -60.0(2)
O2A S1A C1A F2A 59.8(2)
O2A S1A C1A F3A 179.8(2)
O3A S1A C1A F1A -178.83(19)
O3A S1A C1A F2A -59.0(2)
O3A S1A C1A F3A 61.0(2)
O1B C1B C2B N1B 179.1(2)
O1B C1B C2B C3B -58.9(3)
O2B C1B C2B N1B -0.1(3)
O2B C1B C2B C3B 121.9(2)
C1B C2B C3B C4B -53.8(3)
C1B C2B C3B C8B 129.3(3)
C2B C3B C4B C5B -176.8(2)
C2B C3B C8B C7B 177.1(3)
N1B C2B C3B C4B 66.8(3)
N1B C2B C3B C8B -110.1(3)
C3B C4B C5B C6B -0.5(4)
C4B C3B C8B C7B 0.2(4)
C4B C5B C6B C7B 0.5(4)
C5B C6B C7B C8B -0.2(5)
C6B C7B C8B C3B -0.1(5)
C8B C3B C4B C5B 0.1(4)

loop_
_twin_individual_id
_twin_individual_mass_fraction_refined
_twin_individual_twin_matrix_11
_twin_individual_twin_matrix_12
_twin_individual_twin_matrix_13
_twin_individual_twin_matrix_21
_twin_individual_twin_matrix_22
_twin_individual_twin_matrix_23
_twin_individual_twin_matrix_31
_twin_individual_twin_matrix_32
_twin_individual_twin_matrix_33
1 0.7861 1.0000 0.0000 0.0000 0.0000 1.0000 0.0000 0.0000 0.0000 1.0000
2 0.2139 1.0034 -0.0007 0.0015 0.0006 1.0026 0.0086 -0.0008 -0.1817 1.0024

_cod_database_fobs_code 2021816
